data_4126376
loop_
_publ_author_name
'Yang, Wenlong'
'Longhi, Giovanna'
'Abbate, Sergio'
'Lucotti, Andrea'
'Tommasini, Matteo'
'Villani, Claudio'
'Catalano, Vincent J.'
'Lykhin, Aleksandr O.'
'Varganov, Sergey A.'
'Chalifoux, Wesley A.'

_publ_section_title
;
 Chiral Peropyrene: Synthesis, Structure, and Properties.
;
_journal_name_full 'Journal of the American Chemical Society'
_journal_paper_doi 10.1021/jacs.7b06848
_journal_year 2017
_chemical_formula_sum 'C41.39 H45.39 Cl1.17 O2'
_chemical_formula_weight 616.43
_chemical_name_common 8b
_space_group_crystal_system monoclinic
_space_group_IT_number 15
_space_group_name_Hall '-C 2yc'
_space_group_name_H-M_alt 'C 1 2/c 1'
_symmetry_space_group_name_Hall '-C 2yc'
_symmetry_space_group_name_H-M 'C 1 2/c 1'
_atom_sites_solution_hydrogens geom
_audit_creation_method SHELXL-2014/7
_cell_angle_alpha 90
_cell_angle_beta 106.5930(10)
_cell_angle_gamma 90
_cell_formula_units_Z 8
_cell_length_a 35.077(2)
_cell_length_b 8.5903(6)
_cell_length_c 24.2885(16)
_cell_measurement_reflns_used 9990
_cell_measurement_temperature 100(2)
_cell_measurement_theta_max 27.09
_cell_measurement_theta_min 2.40
_cell_volume 7013.9(8)
_computing_cell_refinement 'Bruker SAINT'
_computing_data_collection 'Bruker APEX2'
_computing_data_reduction 'Bruker SAINT'
_computing_molecular_graphics 'Bruker SHELXTL'
_computing_publication_material 'Bruker SHELXTL'
_computing_structure_refinement 'SHELXL-2014/7 (Sheldrick, 2014)'
_computing_structure_solution 'SHELXS-97 (Sheldrick 2008)'
_diffrn_ambient_temperature 100(2)
_diffrn_measured_fraction_theta_full 0.939
_diffrn_measured_fraction_theta_max 0.939
_diffrn_measurement_device_type 'Bruker APEX-II CCD'
_diffrn_measurement_method '\f and \w scans'
_diffrn_radiation_type MoK\a
_diffrn_radiation_wavelength 0.71073
_diffrn_reflns_av_unetI/netI 0.0595
_diffrn_reflns_Laue_measured_fraction_full 0.939
_diffrn_reflns_Laue_measured_fraction_max 0.939
_diffrn_reflns_limit_h_max 39
_diffrn_reflns_limit_h_min -41
_diffrn_reflns_limit_k_max 10
_diffrn_reflns_limit_k_min 0
_diffrn_reflns_limit_l_max 28
_diffrn_reflns_limit_l_min 0
_diffrn_reflns_number 5668
_diffrn_reflns_point_group_measured_fraction_full 0.939
_diffrn_reflns_point_group_measured_fraction_max 0.939
_diffrn_reflns_theta_full 24.997
_diffrn_reflns_theta_max 24.997
_diffrn_reflns_theta_min 1.750
_exptl_absorpt_coefficient_mu 0.156
_exptl_absorpt_correction_T_max .745
_exptl_absorpt_correction_T_min .577
_exptl_absorpt_correction_type multi-scan
_exptl_absorpt_process_details TWINABS
_exptl_crystal_colour violet
_exptl_crystal_density_diffrn 1.168
_exptl_crystal_description plate
_exptl_crystal_F_000 2637
_exptl_crystal_size_max 0.541
_exptl_crystal_size_mid 0.328
_exptl_crystal_size_min 0.020
_refine_diff_density_max 0.373
_refine_diff_density_min -0.231
_refine_diff_density_rms 0.051
_refine_ls_extinction_method none
_refine_ls_goodness_of_fit_ref 1.051
_refine_ls_hydrogen_treatment constr
_refine_ls_matrix_type full
_refine_ls_number_parameters 471
_refine_ls_number_reflns 5668
_refine_ls_number_restraints 52
_refine_ls_restrained_S_all 1.052
_refine_ls_R_factor_all 0.0990
_refine_ls_R_factor_gt 0.0677
_refine_ls_shift/su_max 0.001
_refine_ls_shift/su_mean 0.000
_refine_ls_structure_factor_coef Fsqd
_refine_ls_weighting_details 'w=1/[\s^2^(Fo^2^)+(0.0537P)^2^+16.4575P] where P=(Fo^2^+2Fc^2^)/3'
_refine_ls_weighting_scheme calc
_refine_ls_wR_factor_gt 0.1417
_refine_ls_wR_factor_ref 0.1525
_reflns_Friedel_coverage 0.000
_reflns_number_gt 4320
_reflns_number_total 5668
_reflns_threshold_expression 'I > 2\s(I)'
_cod_data_source_file ja7b06848_si_004.cif
_cod_data_source_block twin5
_cod_original_cell_volume 7013.8(8)
_cod_database_code 4126376
_shelx_shelxl_version_number 2014/7
_shelx_space_group_comment
; 
The symmetry employed for this shelxl refinement is uniquely defined 
by the following loop, which should always be used as a source of 
symmetry information in preference to the above space-group names. 
They are only intended as comments. 
;
_shelx_estimated_absorpt_t_min 0.921
_shelx_estimated_absorpt_t_max 0.997

loop_
_space_group_symop_operation_xyz
'x, y, z'
'-x, y, -z+1/2'
'x+1/2, y+1/2, z'
'-x+1/2, y+1/2, -z+1/2'
'-x, -y, -z'
'x, -y, z-1/2'
'-x+1/2, -y+1/2, -z'
'x+1/2, -y+1/2, z-1/2'

loop_
_atom_site_label
_atom_site_type_symbol
_atom_site_fract_x
_atom_site_fract_y
_atom_site_fract_z
_atom_site_U_iso_or_equiv
_atom_site_adp_type
_atom_site_occupancy
_atom_site_site_symmetry_order
_atom_site_calc_flag
_atom_site_refinement_flags_posn
_atom_site_refinement_flags_adp
_atom_site_refinement_flags_occupancy
_atom_site_disorder_assembly
_atom_site_disorder_group
O1 O 0.37638(7) 0.8624(3) 1.42001(11) 0.0323(6) Uani 1 1 d . . . . .
O2 O 0.58568(8) 0.1764(3) 1.00859(11) 0.0422(7) Uani 1 1 d . . . . .
C1 C 0.46423(10) 0.4543(4) 1.26626(13) 0.0196(8) Uani 1 1 d . . . . .
C2 C 0.50053(10) 0.4905(4) 1.30853(13) 0.0197(8) Uani 1 1 d . . . . .
C3 C 0.50348(10) 0.5498(4) 1.36616(14) 0.0187(7) Uani 1 1 d . . . . .
C4 C 0.53957(10) 0.5506(4) 1.40640(14) 0.0207(7) Uani 1 1 d . . . . .
H4A H 0.5410 0.5845 1.4442 0.025 Uiso 1 1 calc R U . . .
C5 C 0.57547(10) 0.5024(4) 1.39426(14) 0.0200(7) Uani 1 1 d . . . . .
C6 C 0.61236(10) 0.5029(4) 1.43597(15) 0.0239(8) Uani 1 1 d . . . . .
H6A H 0.6134 0.5262 1.4746 0.029 Uiso 1 1 calc R U . . .
C7 C 0.64780(10) 0.4704(4) 1.42283(14) 0.0247(8) Uani 1 1 d . . . . .
C8 C 0.64537(10) 0.4352(4) 1.36601(15) 0.0237(8) Uani 1 1 d . . . . .
H8A H 0.6690 0.4099 1.3564 0.028 Uiso 1 1 calc R U . . .
C9 C 0.60930(10) 0.4359(4) 1.32280(14) 0.0204(8) Uani 1 1 d . . . . .
C10 C 0.60669(10) 0.3965(4) 1.26456(14) 0.0218(8) Uani 1 1 d . . . . .
H10A H 0.6302 0.3644 1.2558 0.026 Uiso 1 1 calc R U . . .
C11 C 0.57209(10) 0.4029(4) 1.22111(14) 0.0212(8) Uani 1 1 d . . . . .
C12 C 0.57366(10) 0.4687(4) 1.33631(13) 0.0181(7) Uani 1 1 d . . . . .
C13 C 0.53633(10) 0.4708(4) 1.29251(14) 0.0184(7) Uani 1 1 d . . . . .
C14 C 0.46954(9) 0.6303(4) 1.37888(14) 0.0200(7) Uani 1 1 d . . . . .
C15 C 0.46276(10) 0.6196(4) 1.43263(14) 0.0228(8) Uani 1 1 d . . . . .
H15A H 0.4798 0.5560 1.4613 0.027 Uiso 1 1 calc R U . . .
C16 C 0.43202(10) 0.6986(4) 1.44531(15) 0.0254(8) Uani 1 1 d . . . . .
H16A H 0.4283 0.6896 1.4824 0.030 Uiso 1 1 calc R U . . .
C17 C 0.40658(10) 0.7911(4) 1.40405(15) 0.0239(8) Uani 1 1 d . . . . .
C18 C 0.41281(10) 0.8067(4) 1.35044(15) 0.0243(8) Uani 1 1 d . . . . .
H18A H 0.3959 0.8716 1.3221 0.029 Uiso 1 1 calc R U . . .
C19 C 0.44402(9) 0.7263(4) 1.33850(14) 0.0215(8) Uani 1 1 d . . . . .
H19A H 0.4480 0.7374 1.3016 0.026 Uiso 1 1 calc R U . . .
C20 C 0.68722(10) 0.4771(4) 1.47057(15) 0.0306(9) Uani 1 1 d D . . . .
C21 C 0.68554(13) 0.3686(6) 1.51955(19) 0.0461(13) Uani 0.939(5) 1 d D U P A 2
H21A H 0.6628 0.3967 1.5334 0.069 Uiso 0.939(5) 1 calc R U P A 2
H21B H 0.6826 0.2609 1.5057 0.069 Uiso 0.939(5) 1 calc R U P A 2
H21C H 0.7102 0.3786 1.5510 0.069 Uiso 0.939(5) 1 calc R U P A 2
C22 C 0.69400(14) 0.6453(5) 1.4933(2) 0.0469(13) Uani 0.939(5) 1 d D U P A 2
H22A H 0.6951 0.7154 1.4620 0.070 Uiso 0.939(5) 1 calc R U P A 2
H22B H 0.6721 0.6764 1.5085 0.070 Uiso 0.939(5) 1 calc R U P A 2
H22C H 0.7191 0.6511 1.5240 0.070 Uiso 0.939(5) 1 calc R U P A 2
C23 C 0.72286(11) 0.4319(6) 1.44943(18) 0.0451(12) Uani 0.939(5) 1 d D U P A 2
H23A H 0.7242 0.5010 1.4179 0.068 Uiso 0.939(5) 1 calc R U P A 2
H23B H 0.7474 0.4417 1.4811 0.068 Uiso 0.939(5) 1 calc R U P A 2
H23C H 0.7198 0.3240 1.4358 0.068 Uiso 0.939(5) 1 calc R U P A 2
C24 C 0.57275(10) 0.3445(4) 1.16351(14) 0.0221(8) Uani 1 1 d . . . . .
C25 C 0.54423(11) 0.2457(4) 1.13072(15) 0.0255(8) Uani 1 1 d . . . . .
H25A H 0.5222 0.2171 1.1441 0.031 Uiso 1 1 calc R U . . .
C26 C 0.54691(11) 0.1864(4) 1.07821(15) 0.0294(9) Uani 1 1 d . . . . .
H26A H 0.5268 0.1191 1.0561 0.035 Uiso 1 1 calc R U . . .
C27 C 0.57924(11) 0.2269(4) 1.05883(15) 0.0304(9) Uani 1 1 d . . . . .
C28 C 0.60796(11) 0.3265(4) 1.09115(15) 0.0297(9) Uani 1 1 d . . . . .
H28A H 0.6299 0.3555 1.0777 0.036 Uiso 1 1 calc R U . . .
C29 C 0.60494(10) 0.3839(4) 1.14262(15) 0.0271(8) Uani 1 1 d . . . . .
H29A H 0.6250 0.4516 1.1645 0.032 Uiso 1 1 calc R U . . .
C30 C 0.34858(11) 0.9522(4) 1.37699(16) 0.0318(9) Uani 1 1 d . . . . .
H30A H 0.3350 0.8852 1.3441 0.038 Uiso 1 1 calc R U . . .
H30B H 0.3625 1.0367 1.3628 0.038 Uiso 1 1 calc R U . . .
C31 C 0.31852(11) 1.0201(5) 1.40486(18) 0.0359(9) Uani 1 1 d . . . . .
H31A H 0.3040 0.9342 1.4171 0.043 Uiso 1 1 calc R U . . .
H31B H 0.3328 1.0797 1.4395 0.043 Uiso 1 1 calc R U . . .
C32 C 0.28893(12) 1.1264(5) 1.36387(18) 0.0422(10) Uani 1 1 d . . . . .
H32A H 0.2724 1.1785 1.3853 0.051 Uiso 1 1 calc R U . . .
H32B H 0.3038 1.2082 1.3500 0.051 Uiso 1 1 calc R U . . .
C33 C 0.26198(12) 1.0440(5) 1.3127(2) 0.0482(11) Uani 1 1 d . . . . .
H33A H 0.2497 0.9536 1.3264 0.058 Uiso 1 1 calc R U . . .
H33B H 0.2782 1.0039 1.2885 0.058 Uiso 1 1 calc R U . . .
C34 C 0.22916(15) 1.1466(6) 1.2762(3) 0.0797(18) Uani 1 1 d . . . . .
H34A H 0.2113 1.1779 1.2992 0.096 Uiso 1 1 calc R U . B 2
H34B H 0.2412 1.2423 1.2657 0.096 Uiso 1 1 calc R U . B 2
C35 C 0.20475(17) 1.0680(7) 1.2217(3) 0.102(3) Uani 1 1 d . . . C 2
H35A H 0.1842 1.1399 1.2001 0.153 Uiso 1 1 calc R U . C 2
H35B H 0.2221 1.0389 1.1982 0.153 Uiso 1 1 calc R U . C 2
H35C H 0.1922 0.9745 1.2317 0.153 Uiso 1 1 calc R U . C 2
C36 C 0.55950(13) 0.0656(5) 0.97375(17) 0.0445(11) Uani 1 1 d . . . . .
H36A H 0.5350 0.1173 0.9502 0.053 Uiso 1 1 calc R U . . .
H36B H 0.5519 -0.0145 0.9980 0.053 Uiso 1 1 calc R U . . .
C37 C 0.58215(18) -0.0092(8) 0.9350(2) 0.0786(19) Uani 1 1 d . . . . .
C38 C 0.5638(3) -0.0669(11) 0.8841(5) 0.060(3) Uani 0.5 1 d . . P D -2
H38A H 0.5496 -0.1613 0.8908 0.072 Uiso 0.5 1 calc R U P D -2
H38B H 0.5848 -0.1024 0.8670 0.072 Uiso 0.5 1 calc R U P D -2
C39 C 0.5335(3) 0.0309(10) 0.8369(4) 0.048(2) Uani 0.5 1 d . . P D -2
H39A H 0.5092 0.0483 0.8491 0.057 Uiso 0.5 1 calc R U P D -2
H39B H 0.5453 0.1339 0.8336 0.057 Uiso 0.5 1 calc R U P D -2
C40 C 0.5221(4) -0.0472(11) 0.7787(4) 0.049(3) Uani 0.5 1 d D . P D -2
H40A H 0.5455 -0.0494 0.7636 0.059 Uiso 0.5 1 calc R U P D -2
H40B H 0.5142 -0.1562 0.7830 0.059 Uiso 0.5 1 calc R U P D -2
C41 C 0.4882(3) 0.0350(15) 0.7359(4) 0.059(4) Uani 0.5 1 d D . P D -2
H41A H 0.4819 -0.0197 0.6990 0.089 Uiso 0.5 1 calc R U P D -2
H41B H 0.4647 0.0355 0.7502 0.089 Uiso 0.5 1 calc R U P D -2
H41C H 0.4960 0.1423 0.7308 0.089 Uiso 0.5 1 calc R U P D -2
C38A C 0.5931(2) 0.0790(8) 0.8976(3) 0.0289(17) Uani 0.5 1 d . . P D 2
H38C H 0.6099 0.1648 0.9187 0.035 Uiso 0.5 1 calc R U P D 2
H38D H 0.5690 0.1261 0.8712 0.035 Uiso 0.5 1 calc R U P D 2
C39A C 0.6159(2) -0.0062(9) 0.8621(3) 0.0360(19) Uani 0.5 1 d . . P D 2
H39C H 0.5979 -0.0838 0.8377 0.043 Uiso 0.5 1 calc R U P D 2
H39D H 0.6381 -0.0641 0.8887 0.043 Uiso 0.5 1 calc R U P D 2
C40A C 0.6335(4) 0.0979(12) 0.8227(7) 0.045(4) Uani 0.5 1 d . . P D 2
H40C H 0.6113 0.1519 0.7946 0.054 Uiso 0.5 1 calc R U P D 2
H40D H 0.6507 0.1784 0.8466 0.054 Uiso 0.5 1 calc R U P D 2
C41A C 0.6566(3) 0.0115(12) 0.7914(4) 0.052(2) Uani 0.5 1 d . . P D 2
H41D H 0.6667 0.0836 0.7676 0.077 Uiso 0.5 1 calc R U P D 2
H41E H 0.6790 -0.0403 0.8188 0.077 Uiso 0.5 1 calc R U P D 2
H41F H 0.6396 -0.0667 0.7668 0.077 Uiso 0.5 1 calc R U P D 2
Cl3S Cl 0.63321(16) 0.1650(5) 0.8144(2) 0.0547(12) Uani 0.393(3) 1 d . . P D -2
Cl2S Cl 0.67893(13) -0.0747(4) 0.77864(18) 0.0846(15) Uani 0.393(3) 1 d . . P D -2
Cl1S Cl 0.69195(13) -0.0044(5) 0.89852(16) 0.0956(17) Uani 0.393(3) 1 d . . P D -2
C1S C 0.6574(3) -0.0134(13) 0.8323(5) 0.041(3) Uiso 0.393(3) 1 d . . P D -2
H1SA H 0.6369 -0.0923 0.8345 0.049 Uiso 0.393(3) 1 calc R U P D -2
C21A C 0.683(2) 0.475(10) 1.5316(12) 0.043(4) Uiso 0.061(5) 1 d D U P A -2
H21D H 0.6674 0.3830 1.5362 0.064 Uiso 0.061(5) 1 calc R U P A -2
H21E H 0.7093 0.4703 1.5595 0.064 Uiso 0.061(5) 1 calc R U P A -2
H21F H 0.6691 0.5692 1.5380 0.064 Uiso 0.061(5) 1 calc R U P A -2
C22A C 0.712(2) 0.625(5) 1.470(3) 0.046(4) Uiso 0.061(5) 1 d D U P A -2
H22D H 0.7363 0.6205 1.5018 0.070 Uiso 0.061(5) 1 calc R U P A -2
H22E H 0.7181 0.6320 1.4335 0.070 Uiso 0.061(5) 1 calc R U P A -2
H22F H 0.6961 0.7162 1.4748 0.070 Uiso 0.061(5) 1 calc R U P A -2
C23A C 0.697(2) 0.303(2) 1.471(3) 0.046(4) Uiso 0.061(5) 1 d D U P A -2
H23D H 0.6740 0.2413 1.4713 0.069 Uiso 0.061(5) 1 calc R U P A -2
H23E H 0.7056 0.2777 1.4369 0.069 Uiso 0.061(5) 1 calc R U P A -2
H23F H 0.7192 0.2793 1.5056 0.069 Uiso 0.061(5) 1 calc R U P A -2

loop_
_atom_site_aniso_label
_atom_site_aniso_U_11
_atom_site_aniso_U_22
_atom_site_aniso_U_33
_atom_site_aniso_U_23
_atom_site_aniso_U_13
_atom_site_aniso_U_12
O1 0.0333(15) 0.0328(14) 0.0330(14) -0.0005(12) 0.0130(12) 0.0115(12)
O2 0.0600(19) 0.0461(18) 0.0249(15) -0.0037(13) 0.0194(14) 0.0120(15)
C1 0.028(2) 0.0118(16) 0.0220(18) 0.0030(14) 0.0121(16) 0.0019(14)
C2 0.0206(18) 0.0176(17) 0.0209(18) 0.0049(15) 0.0057(16) 0.0005(15)
C3 0.0190(18) 0.0163(16) 0.0227(18) 0.0032(14) 0.0090(15) -0.0036(14)
C4 0.027(2) 0.0196(18) 0.0177(17) 0.0002(14) 0.0092(16) -0.0012(15)
C5 0.026(2) 0.0148(16) 0.0201(17) 0.0008(14) 0.0075(16) -0.0034(14)
C6 0.029(2) 0.0186(17) 0.0244(18) 0.0010(15) 0.0077(17) -0.0024(15)
C7 0.0214(19) 0.0240(19) 0.0285(19) 0.0017(15) 0.0069(16) -0.0022(15)
C8 0.0143(18) 0.0260(19) 0.030(2) 0.0024(16) 0.0054(15) 0.0040(15)
C9 0.0206(19) 0.0152(17) 0.0253(19) 0.0002(14) 0.0067(15) 0.0008(14)
C10 0.0153(18) 0.0213(18) 0.032(2) 0.0030(15) 0.0112(15) 0.0058(14)
C11 0.0225(19) 0.0200(18) 0.0238(18) 0.0042(15) 0.0111(16) 0.0012(14)
C12 0.0200(19) 0.0145(17) 0.0197(17) 0.0043(14) 0.0055(15) 0.0010(13)
C13 0.0218(19) 0.0141(16) 0.0192(17) 0.0027(14) 0.0059(15) -0.0004(14)
C14 0.0206(18) 0.0189(17) 0.0201(17) -0.0040(15) 0.0051(14) -0.0045(14)
C15 0.0231(19) 0.0227(18) 0.0201(18) 0.0002(15) 0.0020(15) 0.0000(15)
C16 0.028(2) 0.029(2) 0.0195(19) -0.0062(15) 0.0080(16) 0.0002(16)
C17 0.0192(19) 0.0191(18) 0.034(2) -0.0082(16) 0.0086(16) 0.0001(15)
C18 0.025(2) 0.0217(19) 0.0249(19) 0.0004(15) 0.0056(16) 0.0020(15)
C19 0.0224(19) 0.0230(19) 0.0202(18) -0.0021(15) 0.0080(15) 0.0006(15)
C20 0.022(2) 0.041(2) 0.028(2) -0.0003(17) 0.0058(16) 0.0025(17)
C21 0.029(2) 0.065(3) 0.039(2) 0.013(2) 0.0015(19) 0.005(2)
C22 0.031(2) 0.057(3) 0.049(3) -0.010(2) 0.004(2) -0.005(2)
C23 0.026(2) 0.071(3) 0.036(2) -0.005(2) 0.0063(19) 0.005(2)
C24 0.0196(18) 0.0247(19) 0.0209(18) 0.0044(15) 0.0039(15) 0.0049(15)
C25 0.028(2) 0.0256(19) 0.0250(19) 0.0063(16) 0.0108(16) 0.0047(16)
C26 0.039(2) 0.023(2) 0.024(2) 0.0020(16) 0.0058(17) 0.0022(16)
C27 0.042(2) 0.030(2) 0.0215(19) 0.0065(16) 0.0126(18) 0.0168(18)
C28 0.028(2) 0.036(2) 0.027(2) 0.0081(17) 0.0121(17) 0.0094(17)
C29 0.024(2) 0.029(2) 0.028(2) 0.0050(16) 0.0068(16) 0.0055(16)
C30 0.030(2) 0.029(2) 0.035(2) -0.0050(17) 0.0065(18) 0.0025(17)
C31 0.034(2) 0.033(2) 0.045(2) -0.0007(19) 0.0173(19) 0.0077(18)
C32 0.033(2) 0.036(2) 0.059(3) -0.001(2) 0.015(2) 0.0082(19)
C33 0.037(2) 0.040(3) 0.067(3) 0.003(2) 0.014(2) 0.008(2)
C34 0.045(3) 0.053(3) 0.118(5) 0.010(3) -0.015(3) 0.005(2)
C35 0.068(4) 0.059(4) 0.133(6) 0.017(4) -0.046(4) -0.009(3)
C36 0.065(3) 0.034(2) 0.029(2) -0.0050(19) 0.006(2) 0.015(2)
C37 0.099(4) 0.106(5) 0.031(3) -0.017(3) 0.018(3) 0.053(4)
C38 0.046(6) 0.050(6) 0.081(8) -0.011(6) 0.013(5) 0.011(5)
C39 0.060(6) 0.044(5) 0.045(5) 0.003(4) 0.022(5) 0.013(5)
C40 0.075(8) 0.040(6) 0.045(6) -0.004(5) 0.036(6) 0.006(6)
C41 0.066(11) 0.079(8) 0.036(8) -0.015(6) 0.018(6) -0.007(7)
C38A 0.053(5) 0.019(4) 0.020(4) -0.001(3) 0.018(4) 0.008(3)
C39A 0.054(5) 0.028(4) 0.029(4) 0.000(3) 0.017(4) 0.003(4)
C40A 0.046(6) 0.014(6) 0.066(9) -0.009(6) 0.002(6) -0.001(6)
C41A 0.069(7) 0.053(6) 0.047(6) -0.003(5) 0.040(5) -0.010(5)
Cl3S 0.062(2) 0.048(3) 0.056(2) 0.016(3) 0.0209(17) 0.008(3)
Cl2S 0.135(4) 0.051(2) 0.107(3) -0.031(2) 0.097(3) -0.037(2)
Cl1S 0.115(3) 0.072(3) 0.067(2) -0.004(2) -0.026(2) 0.034(2)

loop_
_atom_type_symbol
_atom_type_description
_atom_type_scat_dispersion_real
_atom_type_scat_dispersion_imag
_atom_type_scat_source
C C 0.0033 0.0016 'International Tables Vol C Tables 4.2.6.8 and 6.1.1.4'
H H 0.0000 0.0000 'International Tables Vol C Tables 4.2.6.8 and 6.1.1.4'
O O 0.0106 0.0060 'International Tables Vol C Tables 4.2.6.8 and 6.1.1.4'
Cl Cl 0.1484 0.1585 'International Tables Vol C Tables 4.2.6.8 and 6.1.1.4'

loop_
_geom_angle_atom_site_label_1
_geom_angle_atom_site_label_2
_geom_angle_atom_site_label_3
_geom_angle
_geom_angle_site_symmetry_1
_geom_angle_site_symmetry_3
C17 O1 C30 117.0(3) . .
C27 O2 C36 119.9(3) . .
C2 C1 C13 117.0(3) . 2_657
C2 C1 C11 124.7(3) . 2_657
C13 C1 C11 118.4(3) 2_657 2_657
C1 C2 C13 116.9(3) . .
C1 C2 C3 124.7(3) . .
C13 C2 C3 118.3(3) . .
C4 C3 C2 119.0(3) . .
C4 C3 C14 119.0(3) . .
C2 C3 C14 121.3(3) . .
C3 C4 C5 122.9(3) . .
C3 C4 H4A 118.6 . .
C5 C4 H4A 118.6 . .
C6 C5 C12 119.3(3) . .
C6 C5 C4 122.4(3) . .
C12 C5 C4 118.0(3) . .
C7 C6 C5 122.3(3) . .
C7 C6 H6A 118.9 . .
C5 C6 H6A 118.9 . .
C8 C7 C6 117.6(3) . .
C8 C7 C20 123.1(3) . .
C6 C7 C20 119.3(3) . .
C7 C8 C9 122.1(3) . .
C7 C8 H8A 119.0 . .
C9 C8 H8A 119.0 . .
C8 C9 C12 120.0(3) . .
C8 C9 C10 122.1(3) . .
C12 C9 C10 117.8(3) . .
C11 C10 C9 123.2(3) . .
C11 C10 H10A 118.4 . .
C9 C10 H10A 118.4 . .
C10 C11 C1 119.1(3) . 2_657
C10 C11 C24 117.6(3) . .
C1 C11 C24 123.1(3) 2_657 .
C9 C12 C5 118.7(3) . .
C9 C12 C13 120.9(3) . .
C5 C12 C13 120.4(3) . .
C2 C13 C1 121.5(3) . 2_657
C2 C13 C12 119.2(3) . .
C1 C13 C12 119.3(3) 2_657 .
C19 C14 C15 116.8(3) . .
C19 C14 C3 121.4(3) . .
C15 C14 C3 121.7(3) . .
C16 C15 C14 121.9(3) . .
C16 C15 H15A 119.1 . .
C14 C15 H15A 119.1 . .
C15 C16 C17 120.2(3) . .
C15 C16 H16A 119.9 . .
C17 C16 H16A 119.9 . .
O1 C17 C18 124.3(3) . .
O1 C17 C16 116.2(3) . .
C18 C17 C16 119.5(3) . .
C17 C18 C19 119.4(3) . .
C17 C18 H18A 120.3 . .
C19 C18 H18A 120.3 . .
C14 C19 C18 122.1(3) . .
C14 C19 H19A 118.9 . .
C18 C19 H19A 118.9 . .
C21 C20 C23 108.9(3) . .
C21 C20 C22A 131(3) . .
C23 C20 C22A 72(3) . .
C21 C20 C7 109.9(3) . .
C23 C20 C7 112.6(3) . .
C22A C20 C7 114(3) . .
C21 C20 C21A 37(3) . .
C23 C20 C21A 130(3) . .
C22A C20 C21A 103(4) . .
C7 C20 C21A 114(3) . .
C21 C20 C23A 57(3) . .
C23 C20 C23A 63(3) . .
C22A C20 C23A 133(4) . .
C7 C20 C23A 97(3) . .
C21A C20 C23A 94(4) . .
C21 C20 C22 109.2(4) . .
C23 C20 C22 107.5(3) . .
C22A C20 C22 37(3) . .
C7 C20 C22 108.7(3) . .
C21A C20 C22 73(3) . .
C23A C20 C22 154(3) . .
C21A C21 C23A 133(2) . .
C21A C21 C20 71.9(17) . .
C23A C21 C20 61.7(14) . .
C21A C21 H21A 60.5 . .
C23A C21 H21A 144.5 . .
C20 C21 H21A 109.5 . .
C21A C21 H21B 168.8 . .
C23A C21 H21B 52.4 . .
C20 C21 H21B 109.5 . .
H21A C21 H21B 109.5 . .
C21A C21 H21C 79.8 . .
C23A C21 H21C 105.7 . .
C20 C21 H21C 109.5 . .
H21A C21 H21C 109.5 . .
H21B C21 H21C 109.5 . .
C22A C22 C20 71.2(16) . .
C22A C22 C21A 114(3) . .
C20 C22 C21A 53.1(16) . .
C22A C22 H22A 59.0 . .
C20 C22 H22A 109.5 . .
C21A C22 H22A 160.9 . .
C22A C22 H22B 166.5 . .
C20 C22 H22B 109.5 . .
C21A C22 H22B 74.0 . .
H22A C22 H22B 109.5 . .
C22A C22 H22C 82.3 . .
C20 C22 H22C 109.5 . .
C21A C22 H22C 86.0 . .
H22A C22 H22C 109.5 . .
H22B C22 H22C 109.5 . .
C20 C23 C23A 58.7(14) . .
C20 C23 C22A 53.9(16) . .
C23A C23 C22A 111(2) . .
C20 C23 H23A 109.5 . .
C23A C23 H23A 146.1 . .
C22A C23 H23A 74.0 . .
C20 C23 H23B 109.5 . .
C23A C23 H23B 104.4 . .
C22A C23 H23B 85.1 . .
H23A C23 H23B 109.5 . .
C20 C23 H23C 109.5 . .
C23A C23 H23C 56.1 . .
C22A C23 H23C 161.8 . .
H23A C23 H23C 109.5 . .
H23B C23 H23C 109.5 . .
C25 C24 C29 117.7(3) . .
C25 C24 C11 123.0(3) . .
C29 C24 C11 119.1(3) . .
C24 C25 C26 121.6(3) . .
C24 C25 H25A 119.2 . .
C26 C25 H25A 119.2 . .
C27 C26 C25 119.4(3) . .
C27 C26 H26A 120.3 . .
C25 C26 H26A 120.3 . .
O2 C27 C28 114.9(3) . .
O2 C27 C26 125.4(4) . .
C28 C27 C26 119.7(3) . .
C29 C28 C27 120.3(3) . .
C29 C28 H28A 119.8 . .
C27 C28 H28A 119.8 . .
C28 C29 C24 121.3(3) . .
C28 C29 H29A 119.3 . .
C24 C29 H29A 119.3 . .
O1 C30 C31 107.2(3) . .
O1 C30 H30A 110.3 . .
C31 C30 H30A 110.3 . .
O1 C30 H30B 110.3 . .
C31 C30 H30B 110.3 . .
H30A C30 H30B 108.5 . .
C32 C31 C30 111.6(3) . .
C32 C31 H31A 109.3 . .
C30 C31 H31A 109.3 . .
C32 C31 H31B 109.3 . .
C30 C31 H31B 109.3 . .
H31A C31 H31B 108.0 . .
C33 C32 C31 114.1(3) . .
C33 C32 H32A 108.7 . .
C31 C32 H32A 108.7 . .
C33 C32 H32B 108.7 . .
C31 C32 H32B 108.7 . .
H32A C32 H32B 107.6 . .
C32 C33 C34 113.7(4) . .
C32 C33 H33A 108.8 . .
C34 C33 H33A 108.8 . .
C32 C33 H33B 108.8 . .
C34 C33 H33B 108.8 . .
H33A C33 H33B 107.7 . .
C35 C34 C33 113.4(5) . .
C35 C34 H34A 108.9 . .
C33 C34 H34A 108.9 . .
C35 C34 H34B 108.9 . .
C33 C34 H34B 108.9 . .
H34A C34 H34B 107.7 . .
C34 C35 H35A 109.5 . .
C34 C35 H35B 109.5 . .
H35A C35 H35B 109.5 . .
C34 C35 H35C 109.5 . .
H35A C35 H35C 109.5 . .
H35B C35 H35C 109.5 . .
O2 C36 C37 106.6(4) . .
O2 C36 H36A 110.4 . .
C37 C36 H36A 110.4 . .
O2 C36 H36B 110.4 . .
C37 C36 H36B 110.4 . .
H36A C36 H36B 108.6 . .
C38 C37 C38A 74.4(6) . .
C38 C37 C36 122.3(6) . .
C38A C37 C36 119.0(6) . .
C37 C38 C39 122.1(8) . .
C37 C38 C38A 52.9(5) . .
C39 C38 C38A 89.5(7) . .
C37 C38 H38A 106.8 . .
C39 C38 H38A 106.8 . .
C38A C38 H38A 159.4 . .
C37 C38 H38B 106.8 . .
C39 C38 H38B 106.8 . .
C38A C38 H38B 79.5 . .
H38A C38 H38B 106.6 . .
C40 C39 C38 112.9(7) . .
C40 C39 H39A 109.0 . .
C38 C39 H39A 109.0 . .
C40 C39 H39B 109.0 . .
C38 C39 H39B 109.0 . .
H39A C39 H39B 107.8 . .
C41 C40 C39 112.5(6) . .
C41 C40 H40A 109.1 . .
C39 C40 H40A 109.1 . .
C41 C40 H40B 109.1 . .
C39 C40 H40B 109.1 . .
H40A C40 H40B 107.8 . .
C40 C41 H41A 109.5 . .
C40 C41 H41B 109.5 . .
H41A C41 H41B 109.5 . .
C40 C41 H41C 109.5 . .
H41A C41 H41C 109.5 . .
H41B C41 H41C 109.5 . .
C37 C38A C39A 114.6(6) . .
C37 C38A C38 52.7(5) . .
C39A C38A C38 85.2(6) . .
C37 C38A H38C 108.6 . .
C39A C38A H38C 108.6 . .
C38 C38A H38C 161.0 . .
C37 C38A H38D 108.6 . .
C39A C38A H38D 108.6 . .
C38 C38A H38D 78.9 . .
H38C C38A H38D 107.6 . .
C38A C39A C40A 115.9(7) . .
C38A C39A C1S 149.4(7) . .
C40A C39A C1S 42.9(7) . .
C38A C39A Cl3S 105.2(5) . .
C40A C39A Cl3S 10.8(6) . .
C1S C39A Cl3S 53.1(4) . .
C38A C39A H39C 108.3 . .
C40A C39A H39C 108.3 . .
C1S C39A H39C 100.7 . .
Cl3S C39A H39C 112.5 . .
C38A C39A H39D 108.3 . .
C40A C39A H39D 108.3 . .
C1S C39A H39D 70.9 . .
Cl3S C39A H39D 114.9 . .
H39C C39A H39D 107.4 . .
Cl3S C40A C1S 137(2) . .
Cl3S C40A C41A 105(2) . .
C1S C40A C41A 42.8(7) . .
Cl3S C40A C39A 141(2) . .
C1S C40A C39A 79.0(9) . .
C41A C40A C39A 113.8(8) . .
Cl3S C40A H40C 52.7 . .
C1S C40A H40C 147.1 . .
C41A C40A H40C 108.8 . .
C39A C40A H40C 108.8 . .
Cl3S C40A H40D 58.9 . .
C1S C40A H40D 99.2 . .
C41A C40A H40D 108.8 . .
C39A C40A H40D 108.8 . .
H40C C40A H40D 107.7 . .
C1S C41A Cl2S 107.0(12) . .
C1S C41A C40A 57.2(9) . .
Cl2S C41A C40A 164.1(11) . .
C1S C41A Cl3S 74.0(9) . .
Cl2S C41A Cl3S 167.1(8) . .
C40A C41A Cl3S 19.9(5) . .
C1S C41A H41D 143.4 . .
Cl2S C41A H41D 82.2 . .
C40A C41A H41D 109.5 . .
Cl3S C41A H41D 89.6 . .
C1S C41A H41E 56.3 . .
Cl2S C41A H41E 55.3 . .
C40A C41A H41E 109.5 . .
Cl3S C41A H41E 119.3 . .
H41D C41A H41E 109.5 . .
C1S C41A H41F 107.1 . .
Cl2S C41A H41F 75.1 . .
C40A C41A H41F 109.5 . .
Cl3S C41A H41F 117.2 . .
H41D C41A H41F 109.5 . .
H41E C41A H41F 109.5 . .
C40A Cl3S C41A 54.7(19) . .
C40A Cl3S C1S 29.2(18) . .
C41A Cl3S C1S 33.8(4) . .
C40A Cl3S C39A 28.5(18) . .
C41A Cl3S C39A 83.2(4) . .
C1S Cl3S C39A 55.6(5) . .
C41A Cl2S C1S 33.2(6) . .
C41A C1S C40A 80.1(12) . .
C41A C1S Cl1S 136.4(12) . .
C40A C1S Cl1S 113.4(10) . .
C41A C1S Cl3S 72.2(9) . .
C40A C1S Cl3S 13.8(8) . .
Cl1S C1S Cl3S 110.9(6) . .
C41A C1S Cl2S 39.8(7) . .
C40A C1S Cl2S 119.9(11) . .
Cl1S C1S Cl2S 111.6(6) . .
Cl3S C1S Cl2S 111.0(7) . .
C41A C1S C39A 126.3(11) . .
C40A C1S C39A 58.2(9) . .
Cl1S C1S C39A 93.2(6) . .
Cl3S C1S C39A 71.3(5) . .
Cl2S C1S C39A 150.9(7) . .
C41A C1S H1SA 112.4 . .
C40A C1S H1SA 94.3 . .
Cl1S C1S H1SA 107.7 . .
Cl3S C1S H1SA 107.7 . .
Cl2S C1S H1SA 107.7 . .
C39A C1S H1SA 47.7 . .
C21 C21A C20 71.1(16) . .
C21 C21A C22 123.0(15) . .
C20 C21A C22 53.5(16) . .
C21 C21A H21D 52.0 . .
C20 C21A H21D 109.5 . .
C22 C21A H21D 154.7 . .
C21 C21A H21E 91.0 . .
C20 C21A H21E 109.5 . .
C22 C21A H21E 94.9 . .
H21D C21A H21E 109.5 . .
C21 C21A H21F 157.1 . .
C20 C21A H21F 109.5 . .
C22 C21A H21F 66.8 . .
H21D C21A H21F 109.5 . .
H21E C21A H21F 109.5 . .
C22 C22A C20 72.2(17) . .
C22 C22A C23 123.9(17) . .
C20 C22A C23 53.8(16) . .
C22 C22A H22D 96.8 . .
C20 C22A H22D 109.5 . .
C23 C22A H22D 88.3 . .
C22 C22A H22E 150.6 . .
C20 C22A H22E 109.5 . .
C23 C22A H22E 71.4 . .
H22D C22A H22E 109.5 . .
C22 C22A H22F 46.8 . .
C20 C22A H22F 109.5 . .
C23 C22A H22F 159.9 . .
H22D C22A H22F 109.5 . .
H22E C22A H22F 109.5 . .
C21 C23A C20 61.0(14) . .
C21 C23A C23 108(2) . .
C20 C23A C23 58.4(14) . .
C21 C23A H23D 76.9 . .
C20 C23A H23D 109.5 . .
C23 C23A H23D 157.3 . .
C21 C23A H23E 170.3 . .
C20 C23A H23E 109.5 . .
C23 C23A H23E 63.1 . .
H23D C23A H23E 109.5 . .
C21 C23A H23F 74.1 . .
C20 C23A H23F 109.5 . .
C23 C23A H23F 93.1 . .
H23D C23A H23F 109.5 . .
H23E C23A H23F 109.5 . .

loop_
_geom_bond_atom_site_label_1
_geom_bond_atom_site_label_2
_geom_bond_distance
_geom_bond_site_symmetry_2
O1 C17 1.372(4) .
O1 C30 1.434(4) .
O2 C27 1.373(4) .
O2 C36 1.422(5) .
C1 C2 1.423(5) .
C1 C13 1.429(4) 2_657
C1 C11 1.461(5) 2_657
C2 C13 1.427(5) .
C2 C3 1.465(4) .
C3 C4 1.361(5) .
C3 C14 1.484(5) .
C4 C5 1.434(5) .
C4 H4A 0.9500 .
C5 C6 1.397(5) .
C5 C12 1.421(4) .
C6 C7 1.397(5) .
C6 H6A 0.9500 .
C7 C8 1.392(5) .
C7 C20 1.531(5) .
C8 C9 1.394(5) .
C8 H8A 0.9500 .
C9 C12 1.408(5) .
C9 C10 1.432(5) .
C10 C11 1.363(5) .
C10 H10A 0.9500 .
C11 C1 1.461(5) 2_657
C11 C24 1.493(5) .
C12 C13 1.432(4) .
C13 C1 1.429(4) 2_657
C14 C19 1.394(4) .
C14 C15 1.395(5) .
C15 C16 1.381(5) .
C15 H15A 0.9500 .
C16 C17 1.386(5) .
C16 H16A 0.9500 .
C17 C18 1.387(5) .
C18 C19 1.393(5) .
C18 H18A 0.9500 .
C19 H19A 0.9500 .
C20 C21 1.525(5) .
C20 C23 1.531(4) .
C20 C22A 1.532(9) .
C20 C21A 1.533(9) .
C20 C23A 1.536(9) .
C20 C22 1.541(5) .
C21 C21A 0.97(8) .
C21 C23A 1.47(6) .
C21 H21A 0.9800 .
C21 H21B 0.9800 .
C21 H21C 0.9800 .
C22 C22A 0.96(8) .
C22 C21A 1.84(7) .
C22 H22A 0.9800 .
C22 H22B 0.9800 .
C22 H22C 0.9800 .
C23 C23A 1.60(6) .
C23 C22A 1.81(7) .
C23 H23A 0.9800 .
C23 H23B 0.9800 .
C23 H23C 0.9800 .
C24 C25 1.379(5) .
C24 C29 1.405(5) .
C25 C26 1.401(5) .
C25 H25A 0.9500 .
C26 C27 1.390(5) .
C26 H26A 0.9500 .
C27 C28 1.383(5) .
C28 C29 1.376(5) .
C28 H28A 0.9500 .
C29 H29A 0.9500 .
C30 C31 1.522(5) .
C30 H30A 0.9900 .
C30 H30B 0.9900 .
C31 C32 1.521(5) .
C31 H31A 0.9900 .
C31 H31B 0.9900 .
C32 C33 1.506(6) .
C32 H32A 0.9900 .
C32 H32B 0.9900 .
C33 C34 1.519(6) .
C33 H33A 0.9900 .
C33 H33B 0.9900 .
C34 C35 1.513(8) .
C34 H34A 0.9900 .
C34 H34B 0.9900 .
C35 H35A 0.9800 .
C35 H35B 0.9800 .
C35 H35C 0.9800 .
C36 C37 1.536(6) .
C36 H36A 0.9900 .
C36 H36B 0.9900 .
C37 C38 1.316(10) .
C37 C38A 1.320(9) .
C38 C39 1.567(12) .
C38 C38A 1.593(12) .
C38 H38A 0.9900 .
C38 H38B 0.9900 .
C39 C40 1.513(13) .
C39 H39A 0.9900 .
C39 H39B 0.9900 .
C40 C41 1.511(8) .
C40 H40A 0.9900 .
C40 H40B 0.9900 .
C41 H41A 0.9800 .
C41 H41B 0.9800 .
C41 H41C 0.9800 .
C38A C39A 1.522(10) .
C38A H38C 0.9900 .
C38A H38D 0.9900 .
C39A C40A 1.559(15) .
C39A C1S 1.801(13) .
C39A Cl3S 2.068(8) .
C39A H39C 0.9900 .
C39A H39D 0.9900 .
C40A Cl3S 0.610(10) .
C40A C1S 1.248(17) .
C40A C41A 1.464(17) .
C40A H40C 0.9900 .
C40A H40D 0.9900 .
C41A C1S 1.009(12) .
C41A Cl2S 1.181(10) .
C41A Cl3S 1.729(11) .
C41A H41D 0.9800 .
C41A H41E 0.9800 .
C41A H41F 0.9800 .
Cl3S C1S 1.745(11) .
Cl2S C1S 1.763(12) .
Cl1S C1S 1.718(11) .
C1S H1SA 1.0000 .
C21A H21D 0.9800 .
C21A H21E 0.9800 .
C21A H21F 0.9800 .
C22A H22D 0.9800 .
C22A H22E 0.9800 .
C22A H22F 0.9800 .
C23A H23D 0.9800 .
C23A H23E 0.9800 .
C23A H23F 0.9800 .

loop_
_geom_torsion_atom_site_label_1
_geom_torsion_atom_site_label_2
_geom_torsion_atom_site_label_3
_geom_torsion_atom_site_label_4
_geom_torsion
_geom_torsion_site_symmetry_1
_geom_torsion_site_symmetry_4
C13 C1 C2 C13 -27.6(4) 2_657 .
C11 C1 C2 C13 152.7(3) 2_657 .
C13 C1 C2 C3 150.7(3) 2_657 .
C11 C1 C2 C3 -29.0(5) 2_657 .
C1 C2 C3 C4 167.0(3) . .
C13 C2 C3 C4 -14.8(5) . .
C1 C2 C3 C14 -22.4(5) . .
C13 C2 C3 C14 155.9(3) . .
C2 C3 C4 C5 3.0(5) . .
C14 C3 C4 C5 -167.9(3) . .
C3 C4 C5 C6 -179.7(3) . .
C3 C4 C5 C12 6.9(5) . .
C12 C5 C6 C7 -0.3(5) . .
C4 C5 C6 C7 -173.7(3) . .
C5 C6 C7 C8 -0.6(5) . .
C5 C6 C7 C20 178.5(3) . .
C6 C7 C8 C9 1.7(5) . .
C20 C7 C8 C9 -177.4(3) . .
C7 C8 C9 C12 -1.8(5) . .
C7 C8 C9 C10 -178.6(3) . .
C8 C9 C10 C11 -177.0(3) . .
C12 C9 C10 C11 6.1(5) . .
C9 C10 C11 C1 0.9(5) . 2_657
C9 C10 C11 C24 -174.4(3) . .
C8 C9 C12 C5 0.8(5) . .
C10 C9 C12 C5 177.7(3) . .
C8 C9 C12 C13 179.7(3) . .
C10 C9 C12 C13 -3.4(5) . .
C6 C5 C12 C9 0.3(5) . .
C4 C5 C12 C9 173.9(3) . .
C6 C5 C12 C13 -178.6(3) . .
C4 C5 C12 C13 -5.0(5) . .
C1 C2 C13 C1 15.4(4) . 2_657
C3 C2 C13 C1 -163.0(3) . 2_657
C1 C2 C13 C12 -165.1(3) . .
C3 C2 C13 C12 16.5(4) . .
C9 C12 C13 C2 174.4(3) . .
C5 C12 C13 C2 -6.7(5) . .
C9 C12 C13 C1 -6.1(5) . 2_657
C5 C12 C13 C1 172.8(3) . 2_657
C4 C3 C14 C19 135.1(3) . .
C2 C3 C14 C19 -35.6(5) . .
C4 C3 C14 C15 -41.8(5) . .
C2 C3 C14 C15 147.5(3) . .
C19 C14 C15 C16 0.7(5) . .
C3 C14 C15 C16 177.7(3) . .
C14 C15 C16 C17 0.5(5) . .
C30 O1 C17 C18 3.2(5) . .
C30 O1 C17 C16 -176.9(3) . .
C15 C16 C17 O1 178.6(3) . .
C15 C16 C17 C18 -1.6(5) . .
O1 C17 C18 C19 -178.8(3) . .
C16 C17 C18 C19 1.4(5) . .
C15 C14 C19 C18 -0.8(5) . .
C3 C14 C19 C18 -177.9(3) . .
C17 C18 C19 C14 -0.2(5) . .
C8 C7 C20 C21 -124.8(4) . .
C6 C7 C20 C21 56.1(5) . .
C8 C7 C20 C23 -3.3(5) . .
C6 C7 C20 C23 177.6(3) . .
C8 C7 C20 C22A 77(4) . .
C6 C7 C20 C22A -102(4) . .
C8 C7 C20 C21A -165(4) . .
C6 C7 C20 C21A 16(4) . .
C8 C7 C20 C23A -67(3) . .
C6 C7 C20 C23A 114(3) . .
C8 C7 C20 C22 115.7(4) . .
C6 C7 C20 C22 -63.4(4) . .
C23 C20 C21 C21A 132(5) . .
C22A C20 C21 C21A 49(6) . .
C7 C20 C21 C21A -105(5) . .
C23A C20 C21 C21A 169(6) . .
C22 C20 C21 C21A 15(5) . .
C23 C20 C21 C23A -38(3) . .
C22A C20 C21 C23A -120(5) . .
C7 C20 C21 C23A 86(3) . .
C21A C20 C21 C23A -169(6) . .
C22 C20 C21 C23A -155(3) . .
C21 C20 C22 C22A 134(5) . .
C23 C20 C22 C22A 16(5) . .
C7 C20 C22 C22A -106(5) . .
C21A C20 C22 C22A 143(5) . .
C23A C20 C22 C22A 80(8) . .
C21 C20 C22 C21A -9(3) . .
C23 C20 C22 C21A -127(3) . .
C22A C20 C22 C21A -143(5) . .
C7 C20 C22 C21A 111(3) . .
C23A C20 C22 C21A -63(7) . .
C21 C20 C23 C23A 35(3) . .
C22A C20 C23 C23A 164(4) . .
C7 C20 C23 C23A -87(3) . .
C21A C20 C23 C23A 71(5) . .
C22 C20 C23 C23A 154(3) . .
C21 C20 C23 C22A -128(3) . .
C7 C20 C23 C22A 110(3) . .
C21A C20 C23 C22A -93(5) . .
C23A C20 C23 C22A -164(4) . .
C22 C20 C23 C22A -10(3) . .
C10 C11 C24 C25 133.2(4) . .
C1 C11 C24 C25 -41.9(5) 2_657 .
C10 C11 C24 C29 -43.0(4) . .
C1 C11 C24 C29 141.9(3) 2_657 .
C29 C24 C25 C26 -0.2(5) . .
C11 C24 C25 C26 -176.5(3) . .
C24 C25 C26 C27 0.6(5) . .
C36 O2 C27 C28 175.9(3) . .
C36 O2 C27 C26 -4.5(5) . .
C25 C26 C27 O2 179.5(3) . .
C25 C26 C27 C28 -0.9(5) . .
O2 C27 C28 C29 -179.5(3) . .
C26 C27 C28 C29 0.9(5) . .
C27 C28 C29 C24 -0.5(5) . .
C25 C24 C29 C28 0.2(5) . .
C11 C24 C29 C28 176.6(3) . .
C17 O1 C30 C31 -179.5(3) . .
O1 C30 C31 C32 176.4(3) . .
C30 C31 C32 C33 65.9(5) . .
C31 C32 C33 C34 172.6(4) . .
C32 C33 C34 C35 174.2(5) . .
C27 O2 C36 C37 -159.8(3) . .
O2 C36 C37 C38 -152.3(7) . .
O2 C36 C37 C38A -63.2(7) . .
C38A C37 C38 C39 -60.9(9) . .
C36 C37 C38 C39 53.8(13) . .
C36 C37 C38 C38A 114.7(8) . .
C37 C38 C39 C40 169.2(9) . .
C38A C38 C39 C40 125.0(8) . .
C38 C39 C40 C41 171.1(8) . .
C38 C37 C38A C39A -62.3(7) . .
C36 C37 C38A C39A 179.0(5) . .
C36 C37 C38A C38 -118.6(7) . .
C39 C38 C38A C37 132.3(7) . .
C37 C38 C38A C39A 126.1(6) . .
C39 C38 C38A C39A -101.6(6) . .
C37 C38A C39A C40A -173.2(9) . .
C38 C38A C39A C40A 141.8(9) . .
C37 C38A C39A C1S -134.5(12) . .
C38 C38A C39A C1S -179.5(13) . .
C37 C38A C39A Cl3S -174.7(6) . .
C38 C38A C39A Cl3S 140.3(6) . .
C38A C39A C40A Cl3S -8(4) . .
C1S C39A C40A Cl3S -160(4) . .
C38A C39A C40A C1S 152.1(9) . .
Cl3S C39A C40A C1S 160(4) . .
C38A C39A C40A C41A 177.5(9) . .
C1S C39A C40A C41A 25.4(8) . .
Cl3S C39A C40A C41A -175(5) . .
Cl3S C40A C41A C1S 145(2) . .
C39A C40A C41A C1S -38.3(12) . .
Cl3S C40A C41A Cl2S 139(3) . .
C1S C40A C41A Cl2S -6(3) . .
C39A C40A C41A Cl2S -44(4) . .
C1S C40A C41A Cl3S -145(2) . .
C39A C40A C41A Cl3S 177(3) . .
C1S C40A Cl3S C41A 35(2) . .
C39A C40A Cl3S C41A -175(4) . .
C41A C40A Cl3S C1S -35(2) . .
C39A C40A Cl3S C1S 150(6) . .
C1S C40A Cl3S C39A -150(6) . .
C41A C40A Cl3S C39A 175(4) . .
C1S C41A Cl3S C40A -30(2) . .
Cl2S C41A Cl3S C40A -127(4) . .
Cl2S C41A Cl3S C1S -96(4) . .
C40A C41A Cl3S C1S 30(2) . .
C1S C41A Cl3S C39A -32.4(9) . .
Cl2S C41A Cl3S C39A -129(4) . .
C40A C41A Cl3S C39A -2(2) . .
C40A C41A Cl2S C1S 5(3) . .
Cl3S C41A Cl2S C1S 93(4) . .
Cl2S C41A C1S C40A 178.3(10) . .
Cl3S C41A C1S C40A 11.7(8) . .
Cl2S C41A C1S Cl1S 64.6(18) . .
C40A C41A C1S Cl1S -113.6(17) . .
Cl3S C41A C1S Cl1S -101.9(15) . .
Cl2S C41A C1S Cl3S 166.5(9) . .
C40A C41A C1S Cl3S -11.7(8) . .
C40A C41A C1S Cl2S -178.3(10) . .
Cl3S C41A C1S Cl2S -166.5(9) . .
Cl2S C41A C1S C39A -144.2(9) . .
C40A C41A C1S C39A 37.5(11) . .
Cl3S C41A C1S C39A 49.3(11) . .
Cl3S C40A C1S C41A -54(4) . .
C39A C40A C1S C41A 144.7(11) . .
Cl3S C40A C1S Cl1S 82(4) . .
C41A C40A C1S Cl1S 136.6(14) . .
C39A C40A C1S Cl1S -78.7(9) . .
C41A C40A C1S Cl3S 54(4) . .
C39A C40A C1S Cl3S -161(4) . .
Cl3S C40A C1S Cl2S -53(4) . .
C41A C40A C1S Cl2S 1.3(7) . .
C39A C40A C1S Cl2S 146.0(9) . .
Cl3S C40A C1S C39A 161(4) . .
C41A C40A C1S C39A -144.7(11) . .
C40A Cl3S C1S C41A 123(4) . .
C39A Cl3S C1S C41A 139.9(10) . .
C41A Cl3S C1S C40A -123(4) . .
C39A Cl3S C1S C40A 17(4) . .
C40A Cl3S C1S Cl1S -103(4) . .
C41A Cl3S C1S Cl1S 133.8(12) . .
C39A Cl3S C1S Cl1S -86.3(7) . .
C40A Cl3S C1S Cl2S 132(4) . .
C41A Cl3S C1S Cl2S 9.2(6) . .
C39A Cl3S C1S Cl2S 149.1(8) . .
C40A Cl3S C1S C39A -17(4) . .
C41A Cl3S C1S C39A -139.9(10) . .
C41A Cl2S C1S C40A -2.0(11) . .
C41A Cl2S C1S Cl1S -138.0(15) . .
C41A Cl2S C1S Cl3S -13.7(9) . .
C41A Cl2S C1S C39A 75.4(17) . .
C38A C39A C1S C41A -100.8(17) . .
C40A C39A C1S C41A -44.9(14) . .
Cl3S C39A C1S C41A -49.6(13) . .
C38A C39A C1S C40A -55.8(16) . .
Cl3S C39A C1S C40A -4.7(9) . .
C38A C39A C1S Cl1S 59.8(14) . .
C40A C39A C1S Cl1S 115.6(11) . .
Cl3S C39A C1S Cl1S 110.9(6) . .
C38A C39A C1S Cl3S -51.2(13) . .
C40A C39A C1S Cl3S 4.7(9) . .
C38A C39A C1S Cl2S -151.1(13) . .
C40A C39A C1S Cl2S -95.2(18) . .
Cl3S C39A C1S Cl2S -99.9(16) . .
C23A C21 C21A C20 13(6) . .
C23A C21 C21A C22 -1(10) . .
C20 C21 C21A C22 -14(4) . .
C23 C20 C21A C21 -66(5) . .
C22A C20 C21A C21 -144(4) . .
C7 C20 C21A C21 91(4) . .
C23A C20 C21A C21 -9(5) . .
C22 C20 C21A C21 -166(4) . .
C21 C20 C21A C22 166(4) . .
C23 C20 C21A C22 99(3) . .
C22A C20 C21A C22 21(3) . .
C7 C20 C21A C22 -103.4(15) . .
C23A C20 C21A C22 157(3) . .
C22A C22 C21A C21 -22(8) . .
C20 C22 C21A C21 16(5) . .
C22A C22 C21A C20 -38(5) . .
C21A C22 C22A C20 32(4) . .
C20 C22 C22A C23 -16(4) . .
C21A C22 C22A C23 16(8) . .
C21 C20 C22A C22 -64(6) . .
C23 C20 C22A C22 -164(5) . .
C7 C20 C22A C22 89(4) . .
C21A C20 C22A C22 -36(5) . .
C23A C20 C22A C22 -144(4) . .
C21 C20 C22A C23 100(3) . .
C7 C20 C22A C23 -107.3(15) . .
C21A C20 C22A C23 128(3) . .
C23A C20 C22A C23 20(5) . .
C22 C20 C22A C23 164(5) . .
C20 C23 C22A C22 19(5) . .
C23A C23 C22A C22 4(8) . .
C23A C23 C22A C20 -15(4) . .
C21A C21 C23A C20 -14(7) . .
C21A C21 C23A C23 22(8) . .
C20 C21 C23A C23 35.6(18) . .
C23 C20 C23A C21 139(3) . .
C22A C20 C23A C21 118(5) . .
C7 C20 C23A C21 -108.9(17) . .
C21A C20 C23A C21 6(3) . .
C22 C20 C23A C21 65(7) . .
C21 C20 C23A C23 -139(3) . .
C22A C20 C23A C23 -21(5) . .
C7 C20 C23A C23 111.6(13) . .
C21A C20 C23A C23 -133(3) . .
C22 C20 C23A C23 -74(6) . .
C20 C23 C23A C21 -36.8(19) . .
C22A C23 C23A C21 -23(5) . .
C22A C23 C23A C20 14(3) . .
